data_8106089
loop_
_publ_author_name
'Song, Wei'
'Li, Shi-Hui'
'Xu, Xue-Li'

_publ_section_title
;
 Crystal structure of
 catena-poly[triaqua-(isophthalato-\kO)-(\m2-1,6-di(1H-imidazol-1-yl)hexane-\k2
 N:N&#x2032;)]nickel(II), C20H28N4NiO7
;
_journal_issue 2
_journal_name_full 'Zeitschrift f\"ur Kristallographie - New Crystal Structures'
_journal_page_first 173
_journal_page_last 175
_journal_paper_doi 10.1515/ncrs-2017-0132
_journal_volume 233
_journal_year 2018
_chemical_formula_sum 'C40 H48 N8 Ni2 O14'
_chemical_formula_weight 982.28
_space_group_IT_number 14
_space_group_name_Hall '-P 2ybc'
_space_group_name_H-M_alt 'P 1 21/c 1'
_symmetry_cell_setting monoclinic
_symmetry_space_group_name_H-M 'P 1 21/c 1'
_atom_sites_solution_hydrogens geom
_atom_sites_solution_primary direct
_atom_sites_solution_secondary difmap
_cell_angle_alpha 90.00
_cell_angle_beta 96.839(5)
_cell_angle_gamma 90.00
_cell_formula_units_Z 2
_cell_length_a 8.6404(5)
_cell_length_b 21.0392(12)
_cell_length_c 12.2580(6)
_cell_measurement_reflns_used 2212
_cell_measurement_temperature 293(2)
_cell_measurement_theta_max 25.50
_cell_measurement_theta_min 3.35
_cell_volume 2212.5(2)
_computing_structure_refinement 'SHELXL-97 (Sheldrick, 1997)'
_computing_structure_solution 'SHELXS-97 (Sheldrick, 1990)'
_diffrn_ambient_temperature 293(2)
_diffrn_measured_fraction_theta_full 0.981
_diffrn_measured_fraction_theta_max 0.981
_diffrn_measurement_device_type 'CCD area detector'
_diffrn_measurement_method 'phi and omega scans'
_diffrn_radiation_monochromator graphite
_diffrn_radiation_source 'fine-focus sealed tube'
_diffrn_radiation_type MoK\a
_diffrn_radiation_wavelength 0.71073
_diffrn_reflns_av_R_equivalents 0.0348
_diffrn_reflns_av_sigmaI/netI 0.0484
_diffrn_reflns_limit_h_max 10
_diffrn_reflns_limit_h_min -10
_diffrn_reflns_limit_k_max 16
_diffrn_reflns_limit_k_min -25
_diffrn_reflns_limit_l_max 14
_diffrn_reflns_limit_l_min -14
_diffrn_reflns_number 11735
_diffrn_reflns_theta_full 25.50
_diffrn_reflns_theta_max 25.50
_diffrn_reflns_theta_min 3.35
_diffrn_standards_decay_% 0
_diffrn_standards_interval_count 0
_diffrn_standards_interval_time 0
_diffrn_standards_number 0
_exptl_absorpt_coefficient_mu 0.926
_exptl_absorpt_correction_T_max 0.7751
_exptl_absorpt_correction_T_min 0.6971
_exptl_absorpt_correction_type multi-scan
_exptl_absorpt_process_details sadabs
_exptl_crystal_colour green
_exptl_crystal_density_diffrn 1.474
_exptl_crystal_density_method 'not measured'
_exptl_crystal_description block
_exptl_crystal_F_000 1024
_exptl_crystal_size_max 0.42
_exptl_crystal_size_mid 0.35
_exptl_crystal_size_min 0.29
_refine_diff_density_max 0.538
_refine_diff_density_min -0.449
_refine_diff_density_rms 0.068
_refine_ls_extinction_method none
_refine_ls_goodness_of_fit_ref 1.056
_refine_ls_hydrogen_treatment constr
_refine_ls_matrix_type full
_refine_ls_number_parameters 289
_refine_ls_number_reflns 4050
_refine_ls_number_restraints 0
_refine_ls_restrained_S_all 1.056
_refine_ls_R_factor_all 0.0577
_refine_ls_R_factor_gt 0.0476
_refine_ls_shift/su_max 0.000
_refine_ls_shift/su_mean 0.000
_refine_ls_structure_factor_coef Fsqd
_refine_ls_weighting_details 'calc w=1/[\s^2^(Fo^2^)+(0.0397P)^2^+2.3778P] where P=(Fo^2^+2Fc^2^)/3'
_refine_ls_weighting_scheme calc
_refine_ls_wR_factor_gt 0.1033
_refine_ls_wR_factor_ref 0.1092
_reflns_number_gt 3425
_reflns_number_total 4050
_reflns_threshold_expression >2sigma(I)
_cod_data_source_file suppl_ncrs-2017-0132_suppl.cif
_cod_data_source_block 512
_cod_depositor_comments
;
The following automatic conversions were performed:

data item '_symmetry_cell_setting' value 'Monoclinic' was changed to
'monoclinic' in accordance with the built-in table derived from the
CIF Core dictionary named 'cif_core.dic' version 2.4.5 last updated
on 2014-11-21.

Automatic conversion script
Id: cif_fix_values 8738 2021-04-28 16:35:53Z antanas 
;
_cod_original_sg_symbol_H-M P2(1)/c
_cod_database_code 8106089

loop_
_symmetry_equiv_pos_as_xyz
'x, y, z'
'-x, y+1/2, -z+1/2'
'-x, -y, -z'
'x, -y-1/2, z-1/2'

loop_
_atom_site_label
_atom_site_type_symbol
_atom_site_fract_x
_atom_site_fract_y
_atom_site_fract_z
_atom_site_U_iso_or_equiv
_atom_site_adp_type
_atom_site_occupancy
_atom_site_symmetry_multiplicity
_atom_site_calc_flag
_atom_site_refinement_flags
_atom_site_disorder_assembly
_atom_site_disorder_group
Ni1 Ni 1.05883(4) 0.159707(18) 0.17556(3) 0.02218(14) Uani 1 1 d . . .
O1 O 1.1346(2) 0.24306(10) 0.26109(16) 0.0297(5) Uani 1 1 d . . .
H1W H 1.0851 0.2781 0.2585 0.045 Uiso 1 1 d R . .
H2W H 1.1283 0.2306 0.3271 0.045 Uiso 1 1 d R . .
O2 O 0.9996(3) 0.07492(10) 0.09390(17) 0.0327(5) Uani 1 1 d . . .
H3W H 0.9713 0.0713 0.0275 0.049 Uiso 1 1 d R . .
H4W H 1.0318 0.0328 0.1177 0.049 Uiso 1 1 d R . .
O3 O 1.1361(2) 0.19373(10) 0.03077(16) 0.0296(5) Uani 1 1 d . . .
H5W H 1.1192 0.2361 0.0182 0.044 Uiso 1 1 d R . .
H6W H 1.0905 0.1714 -0.0306 0.044 Uiso 1 1 d R . .
O4 O 0.9773(3) 0.12337(10) 0.31611(16) 0.0307(5) Uani 1 1 d . . .
O5 O 1.1009(3) 0.18405(11) 0.44837(17) 0.0357(6) Uani 1 1 d . . .
O6 O 0.9996(3) 0.14936(11) 0.83490(18) 0.0448(7) Uani 1 1 d . . .
O7 O 0.9156(3) 0.05416(11) 0.87897(17) 0.0441(7) Uani 1 1 d . . .
N1 N 0.8411(3) 0.19836(13) 0.1271(2) 0.0289(6) Uani 1 1 d . . .
N2 N 0.6140(3) 0.24351(14) 0.1411(3) 0.0405(7) Uani 1 1 d . . .
N3 N 0.4853(3) 0.58666(13) 0.2985(3) 0.0370(7) Uani 1 1 d . . .
N4 N 0.7178(3) 0.62504(12) 0.2795(2) 0.0273(6) Uani 1 1 d . . .
C1 C 1.0111(4) 0.13934(15) 0.4156(2) 0.0263(7) Uani 1 1 d . . .
C2 C 0.9401(4) 0.10026(14) 0.5003(2) 0.0232(7) Uani 1 1 d . . .
C3 C 0.8504(4) 0.04750(15) 0.4694(2) 0.0292(7) Uani 1 1 d . . .
H3A H 0.8314 0.0365 0.3956 0.035 Uiso 1 1 calc R . .
C4 C 0.7888(4) 0.01093(17) 0.5475(3) 0.0342(8) Uani 1 1 d . . .
H4 H 0.7268 -0.0241 0.5261 0.041 Uiso 1 1 calc R . .
C5 C 0.8196(4) 0.02652(15) 0.6577(2) 0.0288(7) Uani 1 1 d . . .
H5 H 0.7799 0.0014 0.7103 0.035 Uiso 1 1 calc R . .
C6 C 0.9091(4) 0.07927(15) 0.6898(2) 0.0256(7) Uani 1 1 d . . .
C7 C 0.9679(4) 0.11651(15) 0.6105(2) 0.0261(7) Uani 1 1 d . . .
H7 H 1.0263 0.1526 0.6315 0.031 Uiso 1 1 calc R . .
C8 C 0.9445(4) 0.09539(16) 0.8103(2) 0.0288(7) Uani 1 1 d . . .
C9 C 0.7505(4) 0.22448(16) 0.1930(3) 0.0346(8) Uani 1 1 d . . .
H9 H 0.7785 0.2293 0.2682 0.042 Uiso 1 1 calc R . .
C10 C 0.6179(5) 0.2289(2) 0.0337(3) 0.0566(12) Uani 1 1 d . . .
H10 H 0.5393 0.2363 -0.0235 0.068 Uiso 1 1 calc R . .
C11 C 0.7574(5) 0.2015(2) 0.0254(3) 0.0505(11) Uani 1 1 d . . .
H11 H 0.7911 0.1870 -0.0395 0.061 Uiso 1 1 calc R . .
C12 C 0.4880(5) 0.27460(19) 0.1907(4) 0.0604(13) Uani 1 1 d . . .
H12A H 0.3891 0.2591 0.1548 0.072 Uiso 1 1 calc R . .
H12B H 0.4952 0.2623 0.2675 0.072 Uiso 1 1 calc R . .
C13 C 0.4889(7) 0.3440(2) 0.1840(5) 0.097(2) Uani 1 1 d . . .
H13 H 0.5328 0.3647 0.1281 0.116 Uiso 1 1 calc R . .
C14 C 0.4194(5) 0.37989(19) 0.2673(4) 0.0613(12) Uani 1 1 d . . .
H14 H 0.3826 0.3587 0.3255 0.074 Uiso 1 1 calc R . .
C15 C 0.4071(6) 0.4490(2) 0.2599(5) 0.0856(19) Uani 1 1 d . . .
H15 H 0.4266 0.4692 0.1955 0.103 Uiso 1 1 calc R . .
C16 C 0.3662(6) 0.4858(2) 0.3487(4) 0.0724(15) Uani 1 1 d . . .
H16 H 0.3420 0.4644 0.4109 0.087 Uiso 1 1 calc R . .
C17 C 0.3593(4) 0.55532(18) 0.3491(4) 0.0509(11) Uani 1 1 d . . .
H17A H 0.3629 0.5698 0.4245 0.061 Uiso 1 1 calc R . .
H17B H 0.2601 0.5686 0.3103 0.061 Uiso 1 1 calc R . .
C18 C 0.4813(4) 0.60579(18) 0.1926(3) 0.0451(10) Uani 1 1 d . . .
H18 H 0.3967 0.6032 0.1382 0.054 Uiso 1 1 calc R . .
C19 C 0.6239(4) 0.62928(17) 0.1814(3) 0.0386(8) Uani 1 1 d . . .
H19 H 0.6539 0.6459 0.1169 0.046 Uiso 1 1 calc R . .
C20 C 0.6296(4) 0.59894(16) 0.3478(3) 0.0350(8) Uani 1 1 d . . .
H20 H 0.6630 0.5901 0.4212 0.042 Uiso 1 1 calc R . .

loop_
_atom_site_aniso_label
_atom_site_aniso_U_11
_atom_site_aniso_U_22
_atom_site_aniso_U_33
_atom_site_aniso_U_23
_atom_site_aniso_U_13
_atom_site_aniso_U_12
Ni1 0.0288(2) 0.0216(2) 0.0163(2) 0.00101(16) 0.00361(16) 0.00144(17)
O1 0.0425(13) 0.0240(12) 0.0235(11) 0.0002(10) 0.0072(10) 0.0012(10)
O2 0.0517(15) 0.0259(12) 0.0189(11) -0.0030(10) -0.0031(10) 0.0015(11)
O3 0.0424(13) 0.0268(12) 0.0199(11) 0.0049(10) 0.0042(10) 0.0023(10)
O4 0.0457(14) 0.0314(13) 0.0155(11) 0.0001(10) 0.0059(10) -0.0061(11)
O5 0.0579(16) 0.0276(12) 0.0229(12) -0.0040(10) 0.0104(11) -0.0128(12)
O6 0.0821(19) 0.0327(14) 0.0198(12) -0.0019(11) 0.0067(12) -0.0206(13)
O7 0.0841(19) 0.0297(13) 0.0179(12) 0.0041(11) 0.0033(12) -0.0100(13)
N1 0.0314(15) 0.0302(15) 0.0253(14) 0.0002(12) 0.0040(12) 0.0066(12)
N2 0.0324(16) 0.0328(16) 0.057(2) -0.0055(15) 0.0085(15) 0.0079(14)
N3 0.0314(16) 0.0291(16) 0.0511(19) -0.0062(14) 0.0069(14) -0.0048(13)
N4 0.0309(15) 0.0246(14) 0.0262(14) -0.0034(12) 0.0018(12) -0.0025(12)
C1 0.0366(18) 0.0240(17) 0.0188(16) 0.0009(14) 0.0057(14) 0.0064(15)
C2 0.0314(17) 0.0222(16) 0.0160(15) 0.0031(13) 0.0027(13) 0.0011(14)
C3 0.0397(19) 0.0297(18) 0.0177(16) -0.0023(14) 0.0007(14) -0.0016(15)
C4 0.041(2) 0.0346(19) 0.0261(18) -0.0006(15) 0.0004(15) -0.0099(16)
C5 0.0409(19) 0.0243(17) 0.0217(16) 0.0045(14) 0.0063(14) -0.0026(15)
C6 0.0321(17) 0.0265(17) 0.0184(15) 0.0008(14) 0.0035(13) 0.0022(14)
C7 0.0375(18) 0.0218(16) 0.0192(16) 0.0003(13) 0.0042(14) -0.0022(14)
C8 0.0400(19) 0.0276(18) 0.0190(16) 0.0004(14) 0.0046(14) -0.0019(15)
C9 0.038(2) 0.0305(19) 0.0356(19) -0.0015(16) 0.0064(16) 0.0041(16)
C10 0.046(2) 0.073(3) 0.047(2) -0.005(2) -0.0145(19) 0.025(2)
C11 0.056(3) 0.063(3) 0.031(2) -0.004(2) 0.0003(18) 0.020(2)
C12 0.044(2) 0.044(2) 0.099(4) -0.004(2) 0.030(2) 0.007(2)
C13 0.142(5) 0.031(2) 0.137(5) 0.008(3) 0.100(5) 0.016(3)
C14 0.076(3) 0.036(2) 0.077(3) 0.000(2) 0.029(3) -0.002(2)
C15 0.121(4) 0.035(2) 0.115(4) -0.002(3) 0.077(4) -0.004(3)
C16 0.117(4) 0.040(2) 0.071(3) -0.003(2) 0.056(3) -0.019(3)
C17 0.036(2) 0.047(2) 0.073(3) -0.010(2) 0.024(2) -0.0107(19)
C18 0.038(2) 0.045(2) 0.048(2) 0.0017(19) -0.0130(18) -0.0100(18)
C19 0.043(2) 0.037(2) 0.033(2) 0.0036(17) -0.0041(16) -0.0046(18)
C20 0.037(2) 0.0342(19) 0.0336(19) -0.0026(16) 0.0045(16) -0.0039(16)

loop_
_atom_type_symbol
_atom_type_description
_atom_type_scat_dispersion_real
_atom_type_scat_dispersion_imag
_atom_type_scat_source
C C 0.0033 0.0016 'International Tables Vol C Tables 4.2.6.8 and 6.1.1.4'
N N 0.0061 0.0033 'International Tables Vol C Tables 4.2.6.8 and 6.1.1.4'
Ni Ni 0.3393 1.1124 'International Tables Vol C Tables 4.2.6.8 and 6.1.1.4'
O O 0.0106 0.0060 'International Tables Vol C Tables 4.2.6.8 and 6.1.1.4'
H H 0.0000 0.0000 'International Tables Vol C Tables 4.2.6.8 and 6.1.1.4'

loop_
_geom_angle_atom_site_label_1
_geom_angle_atom_site_label_2
_geom_angle_atom_site_label_3
_geom_angle
_geom_angle_site_symmetry_1
_geom_angle_site_symmetry_3
N1 Ni1 N4 177.01(10) . 2_745
N1 Ni1 O2 92.06(10) . .
N4 Ni1 O2 89.65(10) 2_745 .
N1 Ni1 O4 89.78(9) . .
N4 Ni1 O4 92.68(9) 2_745 .
O2 Ni1 O4 89.73(8) . .
N1 Ni1 O3 89.60(9) . .
N4 Ni1 O3 87.99(9) 2_745 .
O2 Ni1 O3 88.30(8) . .
O4 Ni1 O3 177.91(9) . .
N1 Ni1 O1 91.92(10) . .
N4 Ni1 O1 86.36(9) 2_745 .
O2 Ni1 O1 176.01(9) . .
O4 Ni1 O1 90.55(8) . .
O3 Ni1 O1 91.47(8) . .
Ni1 O1 H1W 125.3 . .
Ni1 O1 H2W 99.5 . .
H1W O1 H2W 102.2 . .
Ni1 O2 H3W 125.5 . .
Ni1 O2 H4W 126.7 . .
H3W O2 H4W 104.8 . .
Ni1 O3 H5W 114.6 . .
Ni1 O3 H6W 111.4 . .
H5W O3 H6W 108.2 . .
C1 O4 Ni1 129.6(2) . .
C9 N1 C11 104.6(3) . .
C9 N1 Ni1 125.3(2) . .
C11 N1 Ni1 130.1(2) . .
C9 N2 C10 105.8(3) . .
C9 N2 C12 126.5(3) . .
C10 N2 C12 127.7(4) . .
C20 N3 C18 106.9(3) . .
C20 N3 C17 126.2(3) . .
C18 N3 C17 126.9(3) . .
C20 N4 C19 104.9(3) . .
C20 N4 Ni1 124.6(2) . 2_755
C19 N4 Ni1 130.2(2) . 2_755
O5 C1 O4 124.8(3) . .
O5 C1 C2 118.4(3) . .
O4 C1 C2 116.8(3) . .
C3 C2 C7 119.5(3) . .
C3 C2 C1 120.7(3) . .
C7 C2 C1 119.8(3) . .
C2 C3 C4 120.5(3) . .
C2 C3 H3A 119.8 . .
C4 C3 H3A 119.8 . .
C3 C4 C5 119.9(3) . .
C3 C4 H4 120.1 . .
C5 C4 H4 120.1 . .
C6 C5 C4 120.2(3) . .
C6 C5 H5 119.9 . .
C4 C5 H5 119.9 . .
C5 C6 C7 119.5(3) . .
C5 C6 C8 120.0(3) . .
C7 C6 C8 120.6(3) . .
C2 C7 C6 120.4(3) . .
C2 C7 H7 119.8 . .
C6 C7 H7 119.8 . .
O7 C8 O6 124.4(3) . .
O7 C8 C6 117.9(3) . .
O6 C8 C6 117.7(3) . .
N1 C9 N2 113.0(3) . .
N1 C9 H9 123.5 . .
N2 C9 H9 123.5 . .
C11 C10 N2 107.2(3) . .
C11 C10 H10 126.4 . .
N2 C10 H10 126.4 . .
C10 C11 N1 109.4(3) . .
C10 C11 H11 125.3 . .
N1 C11 H11 125.3 . .
C13 C12 N2 114.4(3) . .
C13 C12 H12A 108.7 . .
N2 C12 H12A 108.7 . .
C13 C12 H12B 108.7 . .
N2 C12 H12B 108.7 . .
H12A C12 H12B 107.6 . .
C14 C13 C12 118.2(4) . .
C14 C13 H13 120.9 . .
C12 C13 H13 120.9 . .
C13 C14 C15 120.4(4) . .
C13 C14 H14 119.8 . .
C15 C14 H14 119.8 . .
C16 C15 C14 121.4(4) . .
C16 C15 H15 119.3 . .
C14 C15 H15 119.3 . .
C15 C16 C17 124.3(4) . .
C15 C16 H16 117.8 . .
C17 C16 H16 117.8 . .
C16 C17 N3 114.4(3) . .
C16 C17 H17A 108.6 . .
N3 C17 H17A 108.6 . .
C16 C17 H17B 108.6 . .
N3 C17 H17B 108.6 . .
H17A C17 H17B 107.6 . .
C19 C18 N3 106.6(3) . .
C19 C18 H18 126.7 . .
N3 C18 H18 126.7 . .
C18 C19 N4 109.9(3) . .
C18 C19 H19 125.1 . .
N4 C19 H19 125.1 . .
N4 C20 N3 111.7(3) . .
N4 C20 H20 124.1 . .
N3 C20 H20 124.1 . .

loop_
_geom_bond_atom_site_label_1
_geom_bond_atom_site_label_2
_geom_bond_distance
_geom_bond_site_symmetry_2
Ni1 N1 2.070(3) .
Ni1 N4 2.075(3) 2_745
Ni1 O2 2.079(2) .
Ni1 O4 2.083(2) .
Ni1 O3 2.0952(19) .
Ni1 O1 2.107(2) .
O1 H1W 0.8512 .
O1 H2W 0.8588 .
O2 H3W 0.8250 .
O2 H4W 0.9632 .
O3 H5W 0.9141 .
O3 H6W 0.9328 .
O4 C1 1.265(4) .
O5 C1 1.255(4) .
O6 C8 1.254(4) .
O7 C8 1.254(4) .
N1 C9 1.310(4) .
N1 C11 1.367(4) .
N2 C9 1.333(4) .
N2 C10 1.355(5) .
N2 C12 1.464(4) .
N3 C20 1.344(4) .
N3 C18 1.356(5) .
N3 C17 1.471(4) .
N4 C20 1.318(4) .
N4 C19 1.371(4) .
N4 Ni1 2.075(3) 2_755
C1 C2 1.510(4) .
C2 C3 1.380(4) .
C2 C7 1.386(4) .
C3 C4 1.384(4) .
C3 H3A 0.9300 .
C4 C5 1.384(4) .
C4 H4 0.9300 .
C5 C6 1.383(4) .
C5 H5 0.9300 .
C6 C7 1.391(4) .
C6 C8 1.511(4) .
C7 H7 0.9300 .
C9 H9 0.9300 .
C10 C11 1.350(5) .
C10 H10 0.9300 .
C11 H11 0.9300 .
C12 C13 1.463(6) .
C12 H12A 0.9700 .
C12 H12B 0.9700 .
C13 C14 1.455(6) .
C13 H13 0.9300 .
C14 C15 1.459(6) .
C14 H14 0.9300 .
C15 C16 1.415(6) .
C15 H15 0.9300 .
C16 C17 1.464(5) .
C16 H16 0.9300 .
C17 H17A 0.9700 .
C17 H17B 0.9700 .
C18 C19 1.349(5) .
C18 H18 0.9300 .
C19 H19 0.9300 .
C20 H20 0.9300 .

loop_
_geom_hbond_atom_site_label_D
_geom_hbond_atom_site_label_H
_geom_hbond_atom_site_label_A
_geom_hbond_distance_DH
_geom_hbond_distance_HA
_geom_hbond_distance_DA
_geom_hbond_angle_DHA
_geom_hbond_site_symmetry_A
O3 H6W O6 0.93 1.80 2.712(3) 164.6 1_554
O3 H5W O5 0.91 1.88 2.766(3) 161.8 4_565
O2 H4W O7 0.96 1.88 2.822(3) 163.7 3_756
O2 H3W O7 0.82 1.86 2.684(3) 173.8 1_554
O1 H2W O5 0.86 1.82 2.656(3) 164.5 .
O1 H1W O6 0.85 1.98 2.748(3) 149.9 4_565

loop_
_geom_torsion_atom_site_label_1
_geom_torsion_atom_site_label_2
_geom_torsion_atom_site_label_3
_geom_torsion_atom_site_label_4
_geom_torsion
_geom_torsion_site_symmetry_1
_geom_torsion_site_symmetry_2
_geom_torsion_site_symmetry_3
_geom_torsion_site_symmetry_4
N1 Ni1 O4 C1 -110.7(3) . . . .
N4 Ni1 O4 C1 67.6(3) 2_745 . . .
O2 Ni1 O4 C1 157.2(3) . . . .
O3 Ni1 O4 C1 176(26) . . . .
O1 Ni1 O4 C1 -18.8(3) . . . .
N4 Ni1 N1 C9 -106.9(19) 2_745 . . .
O2 Ni1 N1 C9 128.2(3) . . . .
O4 Ni1 N1 C9 38.5(3) . . . .
O3 Ni1 N1 C9 -143.5(3) . . . .
O1 Ni1 N1 C9 -52.0(3) . . . .
N4 Ni1 N1 C11 75(2) 2_745 . . .
O2 Ni1 N1 C11 -49.7(3) . . . .
O4 Ni1 N1 C11 -139.4(3) . . . .
O3 Ni1 N1 C11 38.6(3) . . . .
O1 Ni1 N1 C11 130.0(3) . . . .
Ni1 O4 C1 O5 2.8(5) . . . .
Ni1 O4 C1 C2 -175.71(19) . . . .
O5 C1 C2 C3 -174.9(3) . . . .
O4 C1 C2 C3 3.8(4) . . . .
O5 C1 C2 C7 3.6(4) . . . .
O4 C1 C2 C7 -177.8(3) . . . .
C7 C2 C3 C4 -0.1(5) . . . .
C1 C2 C3 C4 178.4(3) . . . .
C2 C3 C4 C5 -1.3(5) . . . .
C3 C4 C5 C6 1.3(5) . . . .
C4 C5 C6 C7 0.0(5) . . . .
C4 C5 C6 C8 -179.0(3) . . . .
C3 C2 C7 C6 1.4(5) . . . .
C1 C2 C7 C6 -177.1(3) . . . .
C5 C6 C7 C2 -1.4(5) . . . .
C8 C6 C7 C2 177.6(3) . . . .
C5 C6 C8 O7 12.7(5) . . . .
C7 C6 C8 O7 -166.2(3) . . . .
C5 C6 C8 O6 -166.6(3) . . . .
C7 C6 C8 O6 14.4(5) . . . .
C11 N1 C9 N2 0.7(4) . . . .
Ni1 N1 C9 N2 -177.6(2) . . . .
C10 N2 C9 N1 -0.5(4) . . . .
C12 N2 C9 N1 -179.6(3) . . . .
C9 N2 C10 C11 0.0(5) . . . .
C12 N2 C10 C11 179.2(4) . . . .
N2 C10 C11 N1 0.4(5) . . . .
C9 N1 C11 C10 -0.7(5) . . . .
Ni1 N1 C11 C10 177.6(3) . . . .
C9 N2 C12 C13 95.5(6) . . . .
C10 N2 C12 C13 -83.5(6) . . . .
N2 C12 C13 C14 -153.4(5) . . . .
C12 C13 C14 C15 -175.5(5) . . . .
C13 C14 C15 C16 -168.6(5) . . . .
C14 C15 C16 C17 176.8(5) . . . .
C15 C16 C17 N3 -39.8(7) . . . .
C20 N3 C17 C16 -83.2(5) . . . .
C18 N3 C17 C16 93.2(5) . . . .
C20 N3 C18 C19 -0.2(4) . . . .
C17 N3 C18 C19 -177.2(3) . . . .
N3 C18 C19 N4 0.1(4) . . . .
C20 N4 C19 C18 0.1(4) . . . .
Ni1 N4 C19 C18 -173.4(2) 2_755 . . .
C19 N4 C20 N3 -0.2(4) . . . .
Ni1 N4 C20 N3 173.7(2) 2_755 . . .
C18 N3 C20 N4 0.2(4) . . . .
C17 N3 C20 N4 177.3(3) . . . .
